data_3000420
loop_
_publ_author_name
'Amira. T. Mohamed'
M.M.Arman
Ebtesam.E.Ateia.

_publ_section_title
;
 A facile novel synthesis of AgCuO2 delafossite nanoparticles and
 evaluation of their antibacterial activity
;
_journal_name_full 'Personal communication to COD'
_journal_year 2022
_chemical_formula_sum 'Ag Cu O2'
_chemical_name_common AgCuO2
_space_group_IT_number 166
_space_group_name_Hall '-R 3 2"'
_space_group_name_H-M_alt 'R -3 m :H'
_cell_angle_alpha 90.000000
_cell_angle_beta 90.000000
_cell_angle_gamma 120.000000
_cell_formula_units_Z 2
_cell_length_a 3.039101
_cell_length_b 3.039101
_cell_length_c 18.590000
_cell_volume 148.696
_cod_data_source_file AgCuO2R.cif
_cod_data_source_block AgCuO2H
_cod_depositor_comments
;Releasing structure 3000420 into public domain as personal
 communication to COD.
;
_cod_original_cell_volume 148.696333
_cod_original_sg_symbol_H-M 'R -3 m'
_cod_original_formula_sum 'Ag1 Cu1 O2'
_cod_database_code 3000420

loop_
_space_group_symop_operation_xyz
'x, y, z'
'-x, -y, -z'
'-y, x-y, z'
'y, -x+y, -z'
'-x+y, -x, z'
'x-y, x, -z'
'y, x, -z'
'-y, -x, z'
'x-y, -y, -z'
'-x+y, y, z'
'-x, -x+y, -z'
'x, x-y, z'
'x+2/3, y+1/3, z+1/3'
'-x+2/3, -y+1/3, -z+1/3'
'-y+2/3, x-y+1/3, z+1/3'
'y+2/3, -x+y+1/3, -z+1/3'
'-x+y+2/3, -x+1/3, z+1/3'
'x-y+2/3, x+1/3, -z+1/3'
'y+2/3, x+1/3, -z+1/3'
'-y+2/3, -x+1/3, z+1/3'
'x-y+2/3, -y+1/3, -z+1/3'
'-x+y+2/3, y+1/3, z+1/3'
'-x+2/3, -x+y+1/3, -z+1/3'
'x+2/3, x-y+1/3, z+1/3'
'x+1/3, y+2/3, z+2/3'
'-x+1/3, -y+2/3, -z+2/3'
'-y+1/3, x-y+2/3, z+2/3'
'y+1/3, -x+y+2/3, -z+2/3'
'-x+y+1/3, -x+2/3, z+2/3'
'x-y+1/3, x+2/3, -z+2/3'
'y+1/3, x+2/3, -z+2/3'
'-y+1/3, -x+2/3, z+2/3'
'x-y+1/3, -y+2/3, -z+2/3'
'-x+y+1/3, y+2/3, z+2/3'
'-x+1/3, -x+y+2/3, -z+2/3'
'x+1/3, x-y+2/3, z+2/3'

loop_
_atom_site_label
_atom_site_occupancy
_atom_site_fract_x
_atom_site_fract_y
_atom_site_fract_z
_atom_site_adp_type
_atom_site_type_symbol
Ag1 1.0 0.000000 0.000000 0.000000 Uiso Ag
O1 1.0 0.000000 0.000000 0.111200 Uiso O
Cu1 1.0 0.000000 0.000000 0.500000 Uiso Cu
